data_7053879
loop_
_publ_author_name
'Hasegawa, Miki'
'Ohtsu, Hideki'
'Kodama, Daisuke'
'Kasai, Takeshi'
'Sakurai, Shoya'
'Ishii, Ayumi'
'Suzuki, Kengo'

_publ_section_title
;
 Luminescence behaviour in acetonitrile and in the solid state of a series
 of lanthanide complexes with a single helical ligand
;
_journal_issue 3
_journal_name_full 'New Journal of Chemistry'
_journal_page_first 1225
_journal_paper_doi 10.1039/c3nj00910f
_journal_volume 38
_journal_year 2014
_chemical_formula_moiety 'C24 H20 Ho N8 O6, F6 P, 2(C2 H3 N)'
_chemical_formula_sum 'C28 H26 F6 Ho N10 O6 P'
_chemical_formula_weight 908.49
_chemical_name_systematic
; 
 ? 
;
_space_group_IT_number 2
_symmetry_cell_setting triclinic
_symmetry_space_group_name_Hall '-P 1'
_symmetry_space_group_name_H-M 'P -1'
_atom_sites_solution_hydrogens geom
_atom_sites_solution_primary direct
_atom_sites_solution_secondary difmap
_audit_creation_method SHELXL-97
_cell_angle_alpha 68.307(3)
_cell_angle_beta 86.035(3)
_cell_angle_gamma 87.405(3)
_cell_formula_units_Z 2
_cell_length_a 9.961(3)
_cell_length_b 13.593(4)
_cell_length_c 13.751(4)
_cell_measurement_reflns_used 6568
_cell_measurement_temperature 100
_cell_measurement_theta_max 26.47
_cell_measurement_theta_min 2.53
_cell_volume 1725.5(9)
_computing_cell_refinement 'Bruker SMART'
_computing_data_collection 'Bruker SMART'
_computing_data_reduction 'Bruker SAINT'
_computing_molecular_graphics 'Bruker SHELXTL'
_computing_publication_material 'Bruker SHELXTL'
_computing_structure_refinement 'SHELXL-97 (Sheldrick, 2008)'
_computing_structure_solution 'SHELXS-97 (Sheldrick, 2008)'
_diffrn_ambient_temperature 100
_diffrn_detector_area_resol_mean 8.333
_diffrn_measured_fraction_theta_full 0.967
_diffrn_measured_fraction_theta_max 0.967
_diffrn_measurement_device_type 'CCD area detector'
_diffrn_measurement_method 'phi and omega scans'
_diffrn_radiation_monochromator graphite
_diffrn_radiation_source 'fine-focus sealed tube'
_diffrn_radiation_type MoK\a
_diffrn_radiation_wavelength 0.71073
_diffrn_reflns_av_R_equivalents 0.0336
_diffrn_reflns_av_sigmaI/netI 0.0488
_diffrn_reflns_limit_h_max 12
_diffrn_reflns_limit_h_min -12
_diffrn_reflns_limit_k_max 17
_diffrn_reflns_limit_k_min -17
_diffrn_reflns_limit_l_max 17
_diffrn_reflns_limit_l_min -17
_diffrn_reflns_number 19351
_diffrn_reflns_theta_full 27.56
_diffrn_reflns_theta_max 27.56
_diffrn_reflns_theta_min 1.60
_exptl_absorpt_coefficient_mu 2.428
_exptl_absorpt_correction_T_max 0.9530
_exptl_absorpt_correction_T_min 0.7431
_exptl_absorpt_correction_type empirical
_exptl_absorpt_process_details
;
SADABS Sheldrick 1996
;
_exptl_crystal_colour colorless
_exptl_crystal_density_diffrn 1.749
_exptl_crystal_density_method 'not measured'
_exptl_crystal_description block
_exptl_crystal_F_000 896
_exptl_crystal_size_max 0.13
_exptl_crystal_size_mid 0.09
_exptl_crystal_size_min 0.02
_refine_diff_density_max 3.002
_refine_diff_density_min -1.530
_refine_diff_density_rms 0.127
_refine_ls_extinction_method none
_refine_ls_goodness_of_fit_ref 1.072
_refine_ls_hydrogen_treatment constr
_refine_ls_matrix_type full
_refine_ls_number_parameters 471
_refine_ls_number_reflns 7701
_refine_ls_number_restraints 0
_refine_ls_restrained_S_all 1.072
_refine_ls_R_factor_all 0.0513
_refine_ls_R_factor_gt 0.0378
_refine_ls_shift/su_max 0.001
_refine_ls_shift/su_mean 0.000
_refine_ls_structure_factor_coef Fsqd
_refine_ls_weighting_details 'calc w=1/[\s^2^(Fo^2^)+(0.0388P)^2^+3.1883P] where P=(Fo^2^+2Fc^2^)/3'
_refine_ls_weighting_scheme calc
_refine_ls_wR_factor_gt 0.0845
_refine_ls_wR_factor_ref 0.0897
_reflns_number_gt 6463
_reflns_number_total 7701
_reflns_threshold_expression >2sigma(I)
_cod_data_source_file c3nj00910f.txt
_cod_data_source_block Ho_enbpy2_NO3_PF6
_cod_depositor_comments
;
The following automatic conversions were performed:

'_symmetry_cell_setting' value 'Triclinic' changed to 'triclinic'
according to
/usr/data/users/saulius/automatic-downloads/current/RSC/lib/dictionaries/cif_core.dic
dictionary named 'cif_core.dic' version 2.4.2 from 2011-04-26.

Automatic conversion script
Id: cif_fix_values 2281 2013-09-26 08:29:07Z andrius 
;
_cod_original_sg_symbol_H-M P-1
_cod_database_code 7053879

loop_
_symmetry_equiv_pos_as_xyz
'x, y, z'
'-x, -y, -z'

loop_
_atom_site_label
_atom_site_type_symbol
_atom_site_fract_x
_atom_site_fract_y
_atom_site_fract_z
_atom_site_U_iso_or_equiv
_atom_site_adp_type
_atom_site_occupancy
_atom_site_symmetry_multiplicity
_atom_site_calc_flag
_atom_site_refinement_flags
_atom_site_disorder_assembly
_atom_site_disorder_group
C1 C 0.2551(6) 0.6903(4) -0.1192(4) 0.0369(12) Uani 1 1 d . A 6
H1 H 0.1606 0.6987 -0.1093 0.044 Uiso 1 1 calc R A 6
C2 C 0.3083(7) 0.7016(4) -0.2196(4) 0.0497(15) Uani 1 1 d . A 6
H2 H 0.2526 0.7184 -0.2772 0.060 Uiso 1 1 calc R A 6
C3 C 0.4466(7) 0.6869(5) -0.2307(5) 0.0543(17) Uani 1 1 d . A 6
H3 H 0.4874 0.6949 -0.2977 0.065 Uiso 1 1 calc R A 6
C4 C 0.5257(6) 0.6607(5) -0.1455(5) 0.0470(15) Uani 1 1 d . A 6
H4 H 0.6200 0.6491 -0.1531 0.056 Uiso 1 1 calc R A 6
C5 C 0.4648(5) 0.6517(4) -0.0485(4) 0.0360(12) Uani 1 1 d . A 6
C6 C 0.5388(5) 0.6201(4) 0.0465(4) 0.0343(11) Uani 1 1 d . A 6
C7 C 0.6759(5) 0.5878(4) 0.0498(5) 0.0439(14) Uani 1 1 d . A 6
H7 H 0.7268 0.5912 -0.0124 0.053 Uiso 1 1 calc R A 6
C8 C 0.7344(5) 0.5508(4) 0.1461(5) 0.0475(15) Uani 1 1 d . A 6
H8 H 0.8258 0.5273 0.1503 0.057 Uiso 1 1 calc R A 6
C9 C 0.6611(5) 0.5482(4) 0.2343(5) 0.0436(14) Uani 1 1 d . A 6
H9 H 0.7001 0.5220 0.3005 0.052 Uiso 1 1 calc R A 6
C10 C 0.5280(5) 0.5848(4) 0.2257(4) 0.0345(11) Uani 1 1 d . A 6
C11 C 0.4437(5) 0.5866(4) 0.3158(4) 0.0341(11) Uani 1 1 d . A 6
H11 H 0.4750 0.5545 0.3845 0.041 Uiso 1 1 calc R A 6
C12 C 0.2416(5) 0.6290(4) 0.3933(4) 0.0372(12) Uani 1 1 d . A 6
H12A H 0.2305 0.7008 0.3955 0.045 Uiso 1 1 calc R A 6
H12B H 0.2808 0.5814 0.4589 0.045 Uiso 1 1 calc R A 6
C13 C 0.1073(5) 0.5884(4) 0.3806(4) 0.0357(12) Uani 1 1 d . A 6
H13A H 0.1166 0.5136 0.3865 0.043 Uiso 1 1 calc R A 6
H13B H 0.0402 0.5929 0.4355 0.043 Uiso 1 1 calc R A 6
C14 C -0.0540(5) 0.6942(4) 0.2662(4) 0.0307(11) Uani 1 1 d . A 6
H14 H -0.1170 0.6753 0.3249 0.037 Uiso 1 1 calc R A 6
C15 C -0.0937(4) 0.7677(4) 0.1640(4) 0.0264(10) Uani 1 1 d . A 6
C16 C -0.2259(5) 0.8026(4) 0.1454(4) 0.0342(12) Uani 1 1 d . A 6
H16 H -0.2941 0.7808 0.2004 0.041 Uiso 1 1 calc R A 6
C17 C -0.2570(5) 0.8694(4) 0.0458(5) 0.0377(12) Uani 1 1 d . A 6
H17 H -0.3473 0.8924 0.0306 0.045 Uiso 1 1 calc R A 6
C18 C -0.1547(4) 0.9020(4) -0.0310(4) 0.0316(11) Uani 1 1 d . A 6
H18 H -0.1739 0.9478 -0.1000 0.038 Uiso 1 1 calc R A 6
C19 C -0.0224(4) 0.8674(3) -0.0070(4) 0.0235(9) Uani 1 1 d . A 6
C20 C 0.0945(4) 0.9049(3) -0.0832(4) 0.0250(9) Uani 1 1 d . A 6
C21 C 0.0792(5) 0.9727(4) -0.1869(4) 0.0342(11) Uani 1 1 d . A 6
H21 H -0.0082 0.9941 -0.2115 0.041 Uiso 1 1 calc R A 6
C22 C 0.1925(5) 1.0087(4) -0.2539(4) 0.0387(12) Uani 1 1 d . A 6
H22 H 0.1841 1.0530 -0.3252 0.046 Uiso 1 1 calc R A 6
C23 C 0.3170(5) 0.9782(4) -0.2139(4) 0.0310(11) Uani 1 1 d . A 6
H23 H 0.3965 1.0035 -0.2567 0.037 Uiso 1 1 calc R A 6
C24 C 0.3250(4) 0.9103(4) -0.1107(4) 0.0262(10) Uani 1 1 d . A 6
H24 H 0.4116 0.8897 -0.0841 0.031 Uiso 1 1 calc R A 6
C25 C 0.1841(10) 0.9379(8) 0.4244(7) 0.090(3) Uani 1 1 d . B 6
C26 C 0.3206(11) 0.9435(13) 0.4402(12) 0.175(6) Uani 1 1 d . B 6
H26A H 0.3561 1.0109 0.3909 0.262 Uiso 1 1 calc R B 6
H26B H 0.3707 0.8848 0.4285 0.262 Uiso 1 1 calc R B 6
H26C H 0.3304 0.9389 0.5122 0.262 Uiso 1 1 calc R B 6
C27 C 1.0146(7) 0.6822(6) 0.6383(5) 0.0559(16) Uani 1 1 d . C 6
C28 C 0.9276(7) 0.7664(6) 0.6522(6) 0.0673(19) Uani 1 1 d . C 6
H28A H 0.8363 0.7400 0.6750 0.101 Uiso 1 1 calc R C 6
H28B H 0.9252 0.8270 0.5856 0.101 Uiso 1 1 calc R C 6
H28C H 0.9630 0.7887 0.7054 0.101 Uiso 1 1 calc R C 6
F1 F 0.3170(3) 0.3522(3) 0.4028(2) 0.0454(8) Uani 1 1 d . D 6
F2 F 0.2184(3) 0.2395(3) 0.5533(3) 0.0556(9) Uani 1 1 d . D 6
F3 F 0.4171(4) 0.2194(3) 0.6312(2) 0.0632(10) Uani 1 1 d . D 6
F4 F 0.5135(3) 0.3321(3) 0.4794(2) 0.0504(8) Uani 1 1 d . D 6
F5 F 0.3259(3) 0.3822(3) 0.5538(2) 0.0484(8) Uani 1 1 d . D 6
F6 F 0.4058(4) 0.1883(3) 0.4799(3) 0.0581(9) Uani 1 1 d . D 6
Ho1 Ho 0.235111(19) 0.704800(17) 0.125783(16) 0.02121(7) Uani 1 1 d . A 6
N1 N 0.3296(4) 0.6687(3) -0.0373(3) 0.0300(9) Uani 1 1 d . A 6
N2 N 0.4687(4) 0.6206(3) 0.1327(3) 0.0312(9) Uani 1 1 d . A 6
N3 N 0.3284(4) 0.6312(3) 0.3022(3) 0.0310(9) Uani 1 1 d . A 6
N4 N 0.0650(4) 0.6556(3) 0.2764(3) 0.0273(8) Uani 1 1 d . A 6
N5 N 0.0073(3) 0.7990(3) 0.0885(3) 0.0234(8) Uani 1 1 d . A 6
N6 N 0.2167(3) 0.8721(3) -0.0461(3) 0.0227(8) Uani 1 1 d . A 6
N7 N 0.1148(4) 0.5152(3) 0.1261(3) 0.0264(8) Uani 1 1 d . A 6
N8 N 0.3499(4) 0.8819(3) 0.1585(3) 0.0275(9) Uani 1 1 d . A 6
N9 N 0.0734(10) 0.9391(10) 0.4108(8) 0.150(4) Uani 1 1 d . B 6
N10 N 1.0833(6) 0.6145(6) 0.6290(4) 0.0658(16) Uani 1 1 d . C 6
O1 O 0.2184(3) 0.5113(2) 0.1770(2) 0.0296(7) Uani 1 1 d . A 6
O2 O 0.0644(3) 0.6074(2) 0.0788(2) 0.0271(7) Uani 1 1 d . A 6
O3 O 0.0658(3) 0.4356(3) 0.1225(3) 0.0366(8) Uani 1 1 d . A 6
O4 O 0.4179(3) 0.8263(3) 0.1145(2) 0.0294(7) Uani 1 1 d . A 6
O5 O 0.2307(3) 0.8510(2) 0.1900(2) 0.0279(7) Uani 1 1 d . A 6
O6 O 0.3963(3) 0.9584(3) 0.1688(3) 0.0405(9) Uani 1 1 d . A 6
P1 P 0.36669(14) 0.28506(11) 0.51651(10) 0.0361(3) Uani 1 1 d . D 6

loop_
_atom_site_aniso_label
_atom_site_aniso_U_11
_atom_site_aniso_U_22
_atom_site_aniso_U_33
_atom_site_aniso_U_23
_atom_site_aniso_U_13
_atom_site_aniso_U_12
C1 0.051(3) 0.026(3) 0.036(3) -0.015(2) 0.012(2) -0.007(2)
C2 0.084(5) 0.037(3) 0.030(3) -0.016(3) 0.007(3) -0.013(3)
C3 0.069(4) 0.048(4) 0.045(4) -0.021(3) 0.034(3) -0.014(3)
C4 0.050(3) 0.046(3) 0.047(3) -0.022(3) 0.022(3) -0.005(3)
C5 0.042(3) 0.023(2) 0.041(3) -0.013(2) 0.025(2) -0.008(2)
C6 0.030(3) 0.025(2) 0.047(3) -0.013(2) 0.010(2) -0.005(2)
C7 0.029(3) 0.034(3) 0.072(4) -0.027(3) 0.018(3) -0.003(2)
C8 0.024(3) 0.033(3) 0.086(5) -0.022(3) -0.004(3) 0.001(2)
C9 0.027(3) 0.032(3) 0.068(4) -0.015(3) -0.008(3) 0.003(2)
C10 0.025(2) 0.025(3) 0.052(3) -0.011(2) -0.015(2) 0.0035(19)
C11 0.030(3) 0.033(3) 0.036(3) -0.007(2) -0.009(2) -0.003(2)
C12 0.038(3) 0.043(3) 0.023(2) -0.003(2) -0.001(2) -0.003(2)
C13 0.036(3) 0.042(3) 0.022(2) -0.004(2) 0.002(2) -0.006(2)
C14 0.026(2) 0.036(3) 0.031(3) -0.014(2) 0.0115(19) -0.007(2)
C15 0.020(2) 0.029(2) 0.034(3) -0.016(2) 0.0057(18) -0.0024(18)
C16 0.022(2) 0.033(3) 0.051(3) -0.022(3) 0.012(2) -0.005(2)
C17 0.019(2) 0.032(3) 0.064(4) -0.019(3) -0.003(2) 0.001(2)
C18 0.023(2) 0.027(2) 0.044(3) -0.011(2) -0.007(2) 0.0020(19)
C19 0.020(2) 0.018(2) 0.033(2) -0.0098(19) -0.0028(18) 0.0011(16)
C20 0.022(2) 0.021(2) 0.031(2) -0.0076(19) -0.0025(18) -0.0007(17)
C21 0.031(3) 0.031(3) 0.035(3) -0.003(2) -0.008(2) -0.004(2)
C22 0.046(3) 0.035(3) 0.024(2) 0.003(2) -0.002(2) -0.008(2)
C23 0.030(2) 0.031(3) 0.028(2) -0.006(2) 0.0006(19) -0.006(2)
C24 0.020(2) 0.028(2) 0.029(2) -0.010(2) 0.0036(18) -0.0026(18)
C25 0.090(7) 0.118(8) 0.075(6) -0.047(6) -0.025(5) 0.017(6)
C26 0.082(8) 0.277(19) 0.186(14) -0.112(14) -0.035(8) 0.048(10)
C27 0.045(4) 0.077(5) 0.043(4) -0.018(3) -0.002(3) -0.006(3)
C28 0.068(5) 0.063(5) 0.068(5) -0.019(4) -0.017(4) 0.005(4)
F1 0.0444(18) 0.054(2) 0.0291(16) -0.0050(14) -0.0027(13) -0.0020(15)
F2 0.056(2) 0.061(2) 0.047(2) -0.0188(17) 0.0222(16) -0.0210(17)
F3 0.082(3) 0.067(2) 0.0242(16) 0.0020(16) -0.0033(16) 0.004(2)
F4 0.0338(16) 0.075(2) 0.0369(17) -0.0145(16) 0.0055(13) -0.0052(16)
F5 0.0508(19) 0.052(2) 0.0470(19) -0.0251(16) 0.0074(15) -0.0045(15)
F6 0.073(2) 0.052(2) 0.051(2) -0.0228(17) 0.0044(18) 0.0097(18)
Ho1 0.01277(10) 0.02482(11) 0.02262(11) -0.00532(8) 0.00179(7) 0.00046(7)
N1 0.035(2) 0.028(2) 0.027(2) -0.0116(17) 0.0096(17) -0.0007(17)
N2 0.024(2) 0.025(2) 0.040(2) -0.0094(18) 0.0054(17) -0.0009(16)
N3 0.028(2) 0.031(2) 0.029(2) -0.0034(18) -0.0034(16) -0.0011(17)
N4 0.029(2) 0.026(2) 0.024(2) -0.0058(16) 0.0006(16) -0.0061(16)
N5 0.0164(17) 0.0220(19) 0.031(2) -0.0095(16) 0.0038(15) 0.0005(14)
N6 0.0214(18) 0.0237(19) 0.0219(19) -0.0075(16) 0.0001(14) -0.0006(15)
N7 0.0230(19) 0.031(2) 0.025(2) -0.0107(17) 0.0070(15) -0.0018(16)
N8 0.0222(19) 0.030(2) 0.026(2) -0.0049(17) -0.0071(15) 0.0008(16)
N9 0.107(7) 0.204(11) 0.107(7) -0.011(7) -0.045(6) -0.016(7)
N10 0.052(3) 0.100(5) 0.053(3) -0.038(3) -0.005(3) 0.005(3)
O1 0.0202(16) 0.0301(18) 0.0331(18) -0.0056(15) 0.0003(13) -0.0013(13)
O2 0.0207(15) 0.0288(17) 0.0285(17) -0.0070(14) -0.0002(12) 0.0013(13)
O3 0.039(2) 0.033(2) 0.041(2) -0.0164(16) 0.0026(16) -0.0083(16)
O4 0.0167(15) 0.0361(19) 0.0311(18) -0.0074(15) -0.0018(13) -0.0004(13)
O5 0.0229(16) 0.0287(17) 0.0298(17) -0.0083(14) 0.0003(13) -0.0019(13)
O6 0.0341(19) 0.032(2) 0.055(2) -0.0116(18) -0.0154(17) -0.0054(15)
P1 0.0416(7) 0.0390(8) 0.0220(6) -0.0058(6) 0.0066(5) -0.0007(6)

loop_
_atom_type_symbol
_atom_type_description
_atom_type_scat_dispersion_real
_atom_type_scat_dispersion_imag
_atom_type_scat_source
C C 0.0033 0.0016 'International Tables Vol C Tables 4.2.6.8 and 6.1.1.4'
H H 0.0000 0.0000 'International Tables Vol C Tables 4.2.6.8 and 6.1.1.4'
F F 0.0171 0.0103 'International Tables Vol C Tables 4.2.6.8 and 6.1.1.4'
Ho Ho -0.2175 4.6783 'International Tables Vol C Tables 4.2.6.8 and 6.1.1.4'
N N 0.0061 0.0033 'International Tables Vol C Tables 4.2.6.8 and 6.1.1.4'
O O 0.0106 0.0060 'International Tables Vol C Tables 4.2.6.8 and 6.1.1.4'
P P 0.1023 0.0942 'International Tables Vol C Tables 4.2.6.8 and 6.1.1.4'

loop_
_geom_angle_atom_site_label_1
_geom_angle_atom_site_label_2
_geom_angle_atom_site_label_3
_geom_angle
N1 C1 C2 123.5(5)
N1 C1 H1 118.2
C2 C1 H1 118.2
C3 C2 C1 116.6(6)
C3 C2 H2 121.7
C1 C2 H2 121.7
C4 C3 C2 120.8(5)
C4 C3 H3 119.6
C2 C3 H3 119.6
C3 C4 C5 118.8(5)
C3 C4 H4 120.6
C5 C4 H4 120.6
N1 C5 C4 120.8(5)
N1 C5 C6 116.4(4)
C4 C5 C6 122.7(5)
N2 C6 C7 121.0(5)
N2 C6 C5 116.1(4)
C7 C6 C5 122.9(5)
C8 C7 C6 118.5(5)
C8 C7 H7 120.8
C6 C7 H7 120.8
C9 C8 C7 120.3(5)
C9 C8 H8 119.9
C7 C8 H8 119.9
C8 C9 C10 118.7(6)
C8 C9 H9 120.6
C10 C9 H9 120.6
N2 C10 C9 122.0(5)
N2 C10 C11 115.9(4)
C9 C10 C11 122.1(5)
N3 C11 C10 119.7(4)
N3 C11 H11 120.2
C10 C11 H11 120.2
N3 C12 C13 106.3(4)
N3 C12 H12A 110.5
C13 C12 H12A 110.5
N3 C12 H12B 110.5
C13 C12 H12B 110.5
H12A C12 H12B 108.7
N4 C13 C12 106.6(4)
N4 C13 H13A 110.4
C12 C13 H13A 110.4
N4 C13 H13B 110.4
C12 C13 H13B 110.4
H13A C13 H13B 108.6
N4 C14 C15 119.8(4)
N4 C14 H14 120.1
C15 C14 H14 120.1
N5 C15 C16 122.3(4)
N5 C15 C14 115.4(4)
C16 C15 C14 122.3(4)
C17 C16 C15 119.1(4)
C17 C16 H16 120.4
C15 C16 H16 120.4
C18 C17 C16 118.8(4)
C18 C17 H17 120.6
C16 C17 H17 120.6
C17 C18 C19 119.7(5)
C17 C18 H18 120.1
C19 C18 H18 120.1
N5 C19 C18 121.6(4)
N5 C19 C20 115.4(4)
C18 C19 C20 123.0(4)
N6 C20 C21 121.7(4)
N6 C20 C19 116.2(4)
C21 C20 C19 122.1(4)
C22 C21 C20 119.7(4)
C22 C21 H21 120.2
C20 C21 H21 120.2
C23 C22 C21 118.1(4)
C23 C22 H22 120.9
C21 C22 H22 120.9
C22 C23 C24 119.2(4)
C22 C23 H23 120.4
C24 C23 H23 120.4
N6 C24 C23 123.4(4)
N6 C24 H24 118.3
C23 C24 H24 118.3
N9 C25 C26 176.2(14)
N10 C27 C28 178.9(7)
O5 Ho1 O2 135.27(10)
O5 Ho1 O1 145.02(10)
O2 Ho1 O1 52.08(10)
O5 Ho1 O4 51.65(10)
O2 Ho1 O4 162.55(10)
O1 Ho1 O4 134.99(10)
O5 Ho1 N3 73.79(12)
O2 Ho1 N3 120.20(12)
O1 Ho1 N3 76.05(12)
O4 Ho1 N3 76.03(12)
O5 Ho1 N4 74.65(11)
O2 Ho1 N4 75.26(11)
O1 Ho1 N4 76.72(11)
O4 Ho1 N4 120.35(12)
N3 Ho1 N4 64.64(13)
O5 Ho1 N2 111.14(12)
O2 Ho1 N2 113.01(12)
O1 Ho1 N2 70.00(11)
O4 Ho1 N2 66.31(12)
N3 Ho1 N2 64.50(13)
N4 Ho1 N2 124.07(13)
O5 Ho1 N5 72.35(11)
O2 Ho1 N5 65.04(11)
O1 Ho1 N5 112.10(11)
O4 Ho1 N5 112.74(11)
N3 Ho1 N5 124.18(12)
N4 Ho1 N5 64.36(12)
N2 Ho1 N5 171.21(12)
O5 Ho1 N1 137.46(11)
O2 Ho1 N1 72.39(12)
O1 Ho1 N1 75.69(11)
O4 Ho1 N1 93.18(12)
N3 Ho1 N1 125.66(13)
N4 Ho1 N1 146.13(13)
N2 Ho1 N1 62.52(13)
N5 Ho1 N1 109.26(13)
O5 Ho1 N6 77.19(11)
O2 Ho1 N6 93.88(11)
O1 Ho1 N6 136.73(11)
O4 Ho1 N6 71.12(11)
N3 Ho1 N6 145.28(12)
N4 Ho1 N6 124.59(12)
N2 Ho1 N6 110.34(12)
N5 Ho1 N6 61.98(11)
N1 Ho1 N6 67.95(12)
C1 N1 C5 119.3(4)
C1 N1 Ho1 120.1(3)
C5 N1 Ho1 118.7(3)
C6 N2 C10 119.5(4)
C6 N2 Ho1 122.0(3)
C10 N2 Ho1 118.1(3)
C11 N3 C12 119.5(4)
C11 N3 Ho1 121.4(3)
C12 N3 Ho1 118.7(3)
C14 N4 C13 119.5(4)
C14 N4 Ho1 121.4(3)
C13 N4 Ho1 118.9(3)
C19 N5 C15 118.4(4)
C19 N5 Ho1 122.6(3)
C15 N5 Ho1 118.3(3)
C24 N6 C20 117.9(4)
C24 N6 Ho1 121.3(3)
C20 N6 Ho1 118.9(3)
O3 N7 O1 122.4(4)
O3 N7 O2 121.6(4)
O1 N7 O2 116.0(4)
O6 N8 O5 123.0(4)
O6 N8 O4 122.3(4)
O5 N8 O4 114.7(4)
N7 O1 Ho1 95.7(2)
N7 O2 Ho1 96.1(2)
N8 O4 Ho1 96.2(2)
N8 O5 Ho1 97.4(3)
F1 P1 F4 89.53(17)
F1 P1 F6 89.90(19)
F4 P1 F6 90.6(2)
F1 P1 F3 179.0(2)
F4 P1 F3 90.06(19)
F6 P1 F3 91.0(2)
F1 P1 F2 90.03(18)
F4 P1 F2 179.2(2)
F6 P1 F2 90.1(2)
F3 P1 F2 90.4(2)
F1 P1 F5 90.12(18)
F4 P1 F5 89.95(18)
F6 P1 F5 179.5(2)
F3 P1 F5 89.0(2)
F2 P1 F5 89.38(18)

loop_
_geom_bond_atom_site_label_1
_geom_bond_atom_site_label_2
_geom_bond_distance
C1 N1 1.326(7)
C1 C2 1.400(7)
C1 H1 0.9500
C2 C3 1.390(9)
C2 H2 0.9500
C3 C4 1.384(9)
C3 H3 0.9500
C4 C5 1.392(7)
C4 H4 0.9500
C5 N1 1.364(6)
C5 C6 1.457(8)
C6 N2 1.335(6)
C6 C7 1.414(7)
C7 C8 1.391(9)
C7 H7 0.9500
C8 C9 1.362(8)
C8 H8 0.9500
C9 C10 1.392(7)
C9 H9 0.9500
C10 N2 1.356(6)
C10 C11 1.456(7)
C11 N3 1.267(6)
C11 H11 0.9500
C12 N3 1.463(6)
C12 C13 1.514(7)
C12 H12A 0.9900
C12 H12B 0.9900
C13 N4 1.465(6)
C13 H13A 0.9900
C13 H13B 0.9900
C14 N4 1.270(6)
C14 C15 1.460(7)
C14 H14 0.9500
C15 N5 1.356(5)
C15 C16 1.387(6)
C16 C17 1.382(8)
C16 H16 0.9500
C17 C18 1.377(7)
C17 H17 0.9500
C18 C19 1.399(6)
C18 H18 0.9500
C19 N5 1.343(6)
C19 C20 1.485(6)
C20 N6 1.345(5)
C20 C21 1.397(6)
C21 C22 1.391(7)
C21 H21 0.9500
C22 C23 1.375(7)
C22 H22 0.9500
C23 C24 1.384(6)
C23 H23 0.9500
C24 N6 1.341(5)
C24 H24 0.9500
C25 N9 1.130(11)
C25 C26 1.402(14)
C26 H26A 0.9800
C26 H26B 0.9800
C26 H26C 0.9800
C27 N10 1.161(8)
C27 C28 1.466(10)
C28 H28A 0.9800
C28 H28B 0.9800
C28 H28C 0.9800
F1 P1 1.591(3)
F2 P1 1.603(3)
F3 P1 1.601(3)
F4 P1 1.597(3)
F5 P1 1.611(3)
F6 P1 1.598(4)
Ho1 O5 2.452(3)
Ho1 O2 2.460(3)
Ho1 O1 2.470(3)
Ho1 O4 2.472(3)
Ho1 N3 2.487(4)
Ho1 N4 2.490(4)
Ho1 N2 2.539(4)
Ho1 N5 2.543(3)
Ho1 N1 2.576(4)
Ho1 N6 2.616(4)
N7 O3 1.226(5)
N7 O1 1.274(5)
N7 O2 1.277(5)
N8 O6 1.216(5)
N8 O5 1.270(5)
N8 O4 1.277(5)
